data_4124253
loop_
_publ_author_name
'Valadez, Travis N.'
'Norton, Jack R.'
'Neary, Michelle C.'

_publ_section_title
;
 Reaction of Cp*(Cl)M(Diene) (M = Ti, Hf) with Isonitriles.
;
_journal_issue 32
_journal_name_full 'Journal of the American Chemical Society'
_journal_page_first 10152
_journal_page_last 10155
_journal_paper_doi 10.1021/jacs.5b06654
_journal_volume 137
_journal_year 2015
_chemical_formula_moiety 'C38 H55 Cl N2 Ti'
_chemical_formula_sum 'C38 H55 Cl N2 Ti'
_chemical_formula_weight 623.19
_chemical_name_systematic
; 
 ? 
;
_space_group_crystal_system monoclinic
_space_group_IT_number 14
_space_group_name_Hall '-P 2yn'
_space_group_name_H-M_alt 'P 1 21/n 1'
_symmetry_space_group_name_Hall '-P 2yn'
_symmetry_space_group_name_H-M 'P 1 21/n 1'
_atom_sites_solution_hydrogens geom
_audit_creation_method SHELXL-2013
_cell_angle_alpha 90
_cell_angle_beta 117.472(6)
_cell_angle_gamma 90
_cell_formula_units_Z 8
_cell_length_a 22.398(10)
_cell_length_b 14.930(6)
_cell_length_c 22.677(10)
_cell_measurement_reflns_used 6549
_cell_measurement_temperature 130(2)
_cell_measurement_theta_max 21.35
_cell_measurement_theta_min 2.44
_cell_volume 6728(5)
_computing_cell_refinement 'Bruker SAINT'
_computing_data_collection 'Bruker APEX2'
_computing_data_reduction 'Bruker SAINT'
_computing_molecular_graphics 'Bruker SHELXTL'
_computing_publication_material 'Bruker SHELXTL'
_computing_structure_refinement 'SHELXL-2013 (Sheldrick, 2013)'
_computing_structure_solution 'SHELXS-97 (Sheldrick 2008)'
_diffrn_ambient_temperature 130(2)
_diffrn_measured_fraction_theta_full 0.977
_diffrn_measured_fraction_theta_max 1.008
_diffrn_measurement_device_type 'Bruker APEX-II CCD'
_diffrn_measurement_method '\f and \w scans'
_diffrn_radiation_type MoK\a
_diffrn_radiation_wavelength 0.71073
_diffrn_reflns_av_R_equivalents 0.2420
_diffrn_reflns_av_unetI/netI 0.1578
_diffrn_reflns_laue_measured_fraction_full 0.977
_diffrn_reflns_laue_measured_fraction_max 1.008
_diffrn_reflns_limit_h_max 26
_diffrn_reflns_limit_h_min -26
_diffrn_reflns_limit_k_max 17
_diffrn_reflns_limit_k_min -17
_diffrn_reflns_limit_l_max 26
_diffrn_reflns_limit_l_min -26
_diffrn_reflns_number 71608
_diffrn_reflns_point_group_measured_fraction_full 0.977
_diffrn_reflns_point_group_measured_fraction_max 1.008
_diffrn_reflns_theta_full 25.000
_diffrn_reflns_theta_max 24.712
_diffrn_reflns_theta_min 1.364
_exptl_absorpt_coefficient_mu 0.362
_exptl_absorpt_correction_T_max .7461
_exptl_absorpt_correction_T_min .5061
_exptl_absorpt_correction_type empirical
_exptl_absorpt_process_details sadabs
_exptl_crystal_colour green-orange
_exptl_crystal_density_diffrn 1.230
_exptl_crystal_description plate
_exptl_crystal_F_000 2688
_exptl_crystal_size_max 0.310
_exptl_crystal_size_mid 0.100
_exptl_crystal_size_min 0.020
_refine_diff_density_max 1.060
_refine_diff_density_min -0.970
_refine_diff_density_rms 0.102
_refine_ls_extinction_method none
_refine_ls_goodness_of_fit_ref 1.030
_refine_ls_hydrogen_treatment constr
_refine_ls_matrix_type full
_refine_ls_number_parameters 772
_refine_ls_number_reflns 11470
_refine_ls_number_restraints 0
_refine_ls_restrained_S_all 1.030
_refine_ls_R_factor_all 0.1883
_refine_ls_R_factor_gt 0.0965
_refine_ls_shift/su_max 0.000
_refine_ls_shift/su_mean 0.000
_refine_ls_structure_factor_coef Fsqd
_refine_ls_weighting_details 'w=1/[\s^2^(Fo^2^)+(0.1737P)^2^+12.0162P] where P=(Fo^2^+2Fc^2^)/3'
_refine_ls_weighting_scheme calc
_refine_ls_wR_factor_gt 0.2524
_refine_ls_wR_factor_ref 0.3226
_reflns_Friedel_coverage 0.000
_reflns_number_gt 6002
_reflns_number_total 11470
_reflns_threshold_expression 'I > 2\s(I)'
_cod_data_source_file ja5b06654_si_001.cif
_cod_data_source_block travisti
_cod_depositor_comments 'Adding full bibliography for 4124253--4124254.cif.'
_cod_database_code 4124253
_shelx_space_group_comment
; 
The symmetry employed for this shelxl refinement is uniquely defined 
by the following loop, which should always be used as a source of 
symmetry information in preference to the above space-group names. 
They are only intended as comments. 
;
_shelx_estimated_absorpt_t_min 0.896
_shelx_estimated_absorpt_t_max 0.993
_shelxl_version_number 2013-4

loop_
_space_group_symop_operation_xyz
'x, y, z'
'-x+1/2, y+1/2, -z+1/2'
'-x, -y, -z'
'x-1/2, -y-1/2, z-1/2'

loop_
_atom_site_label
_atom_site_type_symbol
_atom_site_fract_x
_atom_site_fract_y
_atom_site_fract_z
_atom_site_U_iso_or_equiv
_atom_site_adp_type
_atom_site_occupancy
_atom_site_site_symmetry_order
_atom_site_calc_flag
_atom_site_refinement_flags_posn
_atom_site_refinement_flags_adp
Ti1 Ti 0.20329(8) 0.63243(10) 0.17158(8) 0.0245(4) Uani 1 1 d . .
Ti2 Ti -0.34025(8) 0.61883(10) 0.19908(9) 0.0273(4) Uani 1 1 d . .
Cl1 Cl 0.23428(11) 0.78540(14) 0.20625(12) 0.0307(6) Uani 1 1 d . .
Cl2 Cl -0.30070(12) 0.77040(14) 0.22952(12) 0.0329(6) Uani 1 1 d . .
N1 N 0.1251(4) 0.6408(4) 0.1809(4) 0.0244(17) Uani 1 1 d . .
N2 N 0.2660(4) 0.5744(4) 0.2734(4) 0.0257(18) Uani 1 1 d . .
N3 N -0.3365(4) 0.6278(5) 0.1181(4) 0.0309(19) Uani 1 1 d . .
N4 N -0.2361(4) 0.5565(5) 0.2524(4) 0.0256(17) Uani 1 1 d . .
C1 C 0.1316(5) 0.5473(6) 0.1793(5) 0.027(2) Uani 1 1 d . .
H1A H 0.0992 0.5165 0.1376 0.033 Uiso 1 1 calc R U
C2 C 0.1636(4) 0.4898(6) 0.2407(5) 0.029(2) Uani 1 1 d . .
H2A H 0.1744 0.4319 0.2256 0.035 Uiso 1 1 calc R U
C3 C 0.2288(5) 0.5252(6) 0.2909(5) 0.031(2) Uani 1 1 d . .
C4 C 0.2375(5) 0.4988(7) 0.3592(5) 0.040(3) Uani 1 1 d . .
H4A H 0.2695 0.4484 0.3781 0.048 Uiso 1 1 calc R U
H4B H 0.2533 0.5500 0.3904 0.048 Uiso 1 1 calc R U
C5 C 0.1670(5) 0.4711(6) 0.3442(5) 0.033(2) Uani 1 1 d . .
C6 C 0.1267(5) 0.4639(6) 0.2800(6) 0.033(2) Uani 1 1 d . .
C7 C 0.0561(5) 0.4286(7) 0.2471(6) 0.046(3) Uani 1 1 d . .
H7A H 0.0295 0.4591 0.2654 0.070 Uiso 1 1 calc R U
H7B H 0.0566 0.3641 0.2552 0.070 Uiso 1 1 calc R U
H7C H 0.0359 0.4397 0.1992 0.070 Uiso 1 1 calc R U
C8 C 0.1514(7) 0.4499(7) 0.4007(6) 0.052(3) Uani 1 1 d . .
H8A H 0.1033 0.4372 0.3829 0.078 Uiso 1 1 calc R U
H8B H 0.1634 0.5013 0.4309 0.078 Uiso 1 1 calc R U
H8C H 0.1774 0.3974 0.4249 0.078 Uiso 1 1 calc R U
C10 C 0.0689(4) 0.6926(6) 0.1813(5) 0.026(2) Uani 1 1 d . .
C11 C 0.0860(6) 0.7119(7) 0.2540(5) 0.044(3) Uani 1 1 d . .
H11A H 0.1295 0.7440 0.2763 0.053 Uiso 1 1 calc R U
H11B H 0.0902 0.6549 0.2779 0.053 Uiso 1 1 calc R U
C12 C 0.0293(6) 0.7700(8) 0.2557(6) 0.048(3) Uani 1 1 d . .
H12A H 0.0404 0.7832 0.3029 0.057 Uiso 1 1 calc R U
C13 C -0.0364(6) 0.7177(7) 0.2226(6) 0.053(3) Uani 1 1 d . .
H13A H -0.0730 0.7531 0.2243 0.064 Uiso 1 1 calc R U
H13B H -0.0319 0.6608 0.2468 0.064 Uiso 1 1 calc R U
C14 C -0.0538(5) 0.6980(6) 0.1503(6) 0.045(3) Uani 1 1 d . .
H14A H -0.0971 0.6640 0.1285 0.054 Uiso 1 1 calc R U
C15 C 0.0025(5) 0.6426(7) 0.1479(6) 0.042(3) Uani 1 1 d . .
H15A H 0.0067 0.5847 0.1707 0.050 Uiso 1 1 calc R U
H15B H -0.0088 0.6300 0.1011 0.050 Uiso 1 1 calc R U
C16 C 0.0621(5) 0.7803(6) 0.1453(5) 0.030(2) Uani 1 1 d . .
H16A H 0.0522 0.7683 0.0988 0.036 Uiso 1 1 calc R U
H16B H 0.1050 0.8138 0.1671 0.036 Uiso 1 1 calc R U
C17 C 0.0046(4) 0.8379(6) 0.1462(5) 0.031(2) Uani 1 1 d . .
H17A H 0.0003 0.8954 0.1219 0.037 Uiso 1 1 calc R U
C18 C -0.0606(4) 0.7863(6) 0.1130(5) 0.034(2) Uani 1 1 d . .
H18A H -0.0718 0.7736 0.0663 0.040 Uiso 1 1 calc R U
H18B H -0.0975 0.8225 0.1133 0.040 Uiso 1 1 calc R U
C19 C 0.0232(5) 0.8574(6) 0.2189(5) 0.036(2) Uani 1 1 d . .
H19A H 0.0664 0.8902 0.2401 0.043 Uiso 1 1 calc R U
H19B H -0.0119 0.8955 0.2211 0.043 Uiso 1 1 calc R U
C20 C 0.3366(5) 0.6035(6) 0.3231(5) 0.029(2) Uani 1 1 d . .
C21 C 0.3335(5) 0.6795(6) 0.3683(5) 0.032(2) Uani 1 1 d . .
H21A H 0.3062 0.7300 0.3407 0.039 Uiso 1 1 calc R U
H21B H 0.3123 0.6571 0.3953 0.039 Uiso 1 1 calc R U
C22 C 0.4059(5) 0.7116(6) 0.4143(5) 0.040(3) Uani 1 1 d . .
H22A H 0.4043 0.7596 0.4444 0.049 Uiso 1 1 calc R U
C23 C 0.4483(5) 0.6330(6) 0.4567(5) 0.038(2) Uani 1 1 d . .
H23A H 0.4945 0.6539 0.4867 0.046 Uiso 1 1 calc R U
H23B H 0.4283 0.6094 0.4844 0.046 Uiso 1 1 calc R U
C24 C 0.4510(5) 0.5587(6) 0.4114(5) 0.036(2) Uani 1 1 d . .
H24A H 0.4786 0.5076 0.4390 0.043 Uiso 1 1 calc R U
C25 C 0.3804(5) 0.5265(6) 0.3649(5) 0.033(2) Uani 1 1 d . .
H25A H 0.3599 0.4999 0.3912 0.039 Uiso 1 1 calc R U
H25B H 0.3827 0.4795 0.3352 0.039 Uiso 1 1 calc R U
C26 C 0.3703(5) 0.6412(6) 0.2825(5) 0.029(2) Uani 1 1 d . .
H26A H 0.3726 0.5937 0.2531 0.035 Uiso 1 1 calc R U
H26B H 0.3429 0.6910 0.2541 0.035 Uiso 1 1 calc R U
C27 C 0.4411(5) 0.6748(6) 0.3282(5) 0.036(2) Uani 1 1 d . .
H27A H 0.4619 0.6989 0.3009 0.043 Uiso 1 1 calc R U
C28 C 0.4843(5) 0.5986(7) 0.3719(5) 0.038(2) Uani 1 1 d . .
H28A H 0.5295 0.6215 0.4027 0.046 Uiso 1 1 calc R U
H28B H 0.4895 0.5517 0.3437 0.046 Uiso 1 1 calc R U
C29 C 0.4377(5) 0.7491(7) 0.3733(5) 0.040(3) Uani 1 1 d . .
H29A H 0.4836 0.7712 0.4030 0.048 Uiso 1 1 calc R U
H29B H 0.4107 0.7999 0.3460 0.048 Uiso 1 1 calc R U
C30 C 0.1890(5) 0.5266(6) 0.0878(5) 0.030(2) Uani 1 1 d . .
C31 C 0.1493(5) 0.6026(6) 0.0557(5) 0.031(2) Uani 1 1 d . .
C32 C 0.1935(5) 0.6747(6) 0.0656(5) 0.035(2) Uani 1 1 d . .
C33 C 0.2607(5) 0.6432(7) 0.1031(5) 0.034(2) Uani 1 1 d . .
C34 C 0.2577(5) 0.5511(7) 0.1175(5) 0.037(2) Uani 1 1 d . .
C35 C 0.1634(6) 0.4319(6) 0.0807(6) 0.043(3) Uani 1 1 d . .
H35A H 0.1673 0.4025 0.0440 0.065 Uiso 1 1 calc R U
H35B H 0.1161 0.4326 0.0714 0.065 Uiso 1 1 calc R U
H35C H 0.1901 0.3990 0.1220 0.065 Uiso 1 1 calc R U
C36 C 0.0751(5) 0.6044(7) 0.0144(5) 0.036(2) Uani 1 1 d . .
H36A H 0.0631 0.5760 -0.0286 0.054 Uiso 1 1 calc R U
H36B H 0.0594 0.6666 0.0073 0.054 Uiso 1 1 calc R U
H36C H 0.0538 0.5718 0.0373 0.054 Uiso 1 1 calc R U
C37 C 0.1755(6) 0.7672(7) 0.0379(6) 0.048(3) Uani 1 1 d . .
H37A H 0.1759 0.7700 -0.0051 0.072 Uiso 1 1 calc R U
H37B H 0.2083 0.8098 0.0687 0.072 Uiso 1 1 calc R U
H37C H 0.1305 0.7824 0.0320 0.072 Uiso 1 1 calc R U
C38 C 0.3234(5) 0.6977(8) 0.1216(6) 0.048(3) Uani 1 1 d . .
H38A H 0.3245 0.7185 0.0811 0.072 Uiso 1 1 calc R U
H38B H 0.3631 0.6607 0.1475 0.072 Uiso 1 1 calc R U
H38C H 0.3235 0.7495 0.1482 0.072 Uiso 1 1 calc R U
C39 C 0.3151(6) 0.4870(8) 0.1505(6) 0.057(3) Uani 1 1 d . .
H39A H 0.3117 0.4399 0.1189 0.086 Uiso 1 1 calc R U
H39B H 0.3135 0.4599 0.1891 0.086 Uiso 1 1 calc R U
H39C H 0.3577 0.5192 0.1650 0.086 Uiso 1 1 calc R U
C41 C -0.3425(5) 0.5363(6) 0.1221(5) 0.028(2) Uani 1 1 d . .
H41A H -0.3870 0.5095 0.0913 0.034 Uiso 1 1 calc R U
C42 C -0.2822(4) 0.4730(6) 0.1493(5) 0.029(2) Uani 1 1 d . .
H42A H -0.2977 0.4164 0.1617 0.035 Uiso 1 1 calc R U
C43 C -0.2245(5) 0.5073(6) 0.2120(5) 0.028(2) Uani 1 1 d . .
C44 C -0.1608(5) 0.4783(6) 0.2099(5) 0.034(2) Uani 1 1 d . .
H44A H -0.1281 0.5282 0.2227 0.041 Uiso 1 1 calc R U
H44B H -0.1396 0.4271 0.2402 0.041 Uiso 1 1 calc R U
C45 C -0.1835(5) 0.4519(6) 0.1400(5) 0.031(2) Uani 1 1 d . .
C46 C -0.2494(5) 0.4449(5) 0.1053(5) 0.027(2) Uani 1 1 d . .
C47 C -0.2900(5) 0.4069(6) 0.0381(5) 0.034(2) Uani 1 1 d . .
H47A H -0.2705 0.4248 0.0091 0.051 Uiso 1 1 calc R U
H47B H -0.3362 0.4292 0.0198 0.051 Uiso 1 1 calc R U
H47C H -0.2901 0.3414 0.0410 0.051 Uiso 1 1 calc R U
C48 C -0.1315(5) 0.4316(7) 0.1159(6) 0.041(3) Uani 1 1 d . .
H48A H -0.1544 0.4225 0.0677 0.061 Uiso 1 1 calc R U
H48B H -0.1065 0.3773 0.1378 0.061 Uiso 1 1 calc R U
H48C H -0.1002 0.4820 0.1268 0.061 Uiso 1 1 calc R U
C50 C -0.3305(4) 0.6815(6) 0.0660(5) 0.028(2) Uani 1 1 d . .
C51 C -0.2556(5) 0.6966(6) 0.0881(5) 0.039(3) Uani 1 1 d . .
H51A H -0.2324 0.6383 0.0942 0.046 Uiso 1 1 calc R U
H51B H -0.2348 0.7291 0.1310 0.046 Uiso 1 1 calc R U
C52 C -0.2489(5) 0.7516(7) 0.0343(6) 0.045(3) Uani 1 1 d . .
H52A H -0.2000 0.7618 0.0484 0.054 Uiso 1 1 calc R U
C53 C -0.2788(5) 0.7018(7) -0.0302(6) 0.048(3) Uani 1 1 d . .
H53A H -0.2561 0.6432 -0.0245 0.057 Uiso 1 1 calc R U
H53B H -0.2725 0.7365 -0.0641 0.057 Uiso 1 1 calc R U
C54 C -0.3548(5) 0.6875(7) -0.0532(5) 0.037(2) Uani 1 1 d . .
H54A H -0.3756 0.6547 -0.0966 0.044 Uiso 1 1 calc R U
C55 C -0.3625(5) 0.6327(7) -0.0002(5) 0.036(2) Uani 1 1 d . .
H55A H -0.4109 0.6227 -0.0140 0.043 Uiso 1 1 calc R U
H55B H -0.3408 0.5735 0.0047 0.043 Uiso 1 1 calc R U
C56 C -0.3667(5) 0.7709(6) 0.0573(5) 0.031(2) Uani 1 1 d . .
H56A H -0.3477 0.8033 0.1002 0.037 Uiso 1 1 calc R U
H56B H -0.4151 0.7604 0.0426 0.037 Uiso 1 1 calc R U
C57 C -0.3577(5) 0.8276(6) 0.0047(5) 0.034(2) Uani 1 1 d . .
H57A H -0.3806 0.8868 -0.0008 0.041 Uiso 1 1 calc R U
C58 C -0.3880(5) 0.7781(6) -0.0609(5) 0.034(2) Uani 1 1 d . .
H58A H -0.3819 0.8138 -0.0945 0.041 Uiso 1 1 calc R U
H58B H -0.4369 0.7699 -0.0767 0.041 Uiso 1 1 calc R U
C59 C -0.2828(6) 0.8421(7) 0.0281(6) 0.051(3) Uani 1 1 d . .
H59A H -0.2625 0.8729 0.0716 0.061 Uiso 1 1 calc R U
H59B H -0.2763 0.8801 -0.0042 0.061 Uiso 1 1 calc R U
C60 C -0.1810(4) 0.5846(5) 0.3174(4) 0.0215(19) Uani 1 1 d . .
C61 C -0.1379(4) 0.6598(6) 0.3090(4) 0.025(2) Uani 1 1 d . .
H61A H -0.1171 0.6378 0.2815 0.030 Uiso 1 1 calc R U
H61B H -0.1668 0.7117 0.2861 0.030 Uiso 1 1 calc R U
C62 C -0.0835(5) 0.6882(6) 0.3766(5) 0.031(2) Uani 1 1 d . .
H62A H -0.0551 0.7352 0.3702 0.038 Uiso 1 1 calc R U
C63 C -0.0387(5) 0.6101(6) 0.4137(5) 0.034(2) Uani 1 1 d . .
H63A H -0.0029 0.6306 0.4572 0.040 Uiso 1 1 calc R U
H63B H -0.0170 0.5852 0.3879 0.040 Uiso 1 1 calc R U
C64 C -0.0821(5) 0.5366(6) 0.4244(5) 0.032(2) Uani 1 1 d . .
H64A H -0.0530 0.4846 0.4487 0.039 Uiso 1 1 calc R U
C65 C -0.1360(5) 0.5062(6) 0.3574(5) 0.030(2) Uani 1 1 d . .
H65A H -0.1641 0.4599 0.3638 0.036 Uiso 1 1 calc R U
H65B H -0.1147 0.4790 0.3320 0.036 Uiso 1 1 calc R U
C66 C -0.2118(5) 0.6244(6) 0.3606(5) 0.029(2) Uani 1 1 d . .
H66A H -0.2412 0.6757 0.3368 0.035 Uiso 1 1 calc R U
H66B H -0.2401 0.5785 0.3671 0.035 Uiso 1 1 calc R U
C67 C -0.1584(5) 0.6555(6) 0.4275(5) 0.031(2) Uani 1 1 d . .
H67A H -0.1806 0.6808 0.4534 0.037 Uiso 1 1 calc R U
C68 C -0.1138(5) 0.5774(6) 0.4659(5) 0.035(2) Uani 1 1 d . .
H68A H -0.1409 0.5316 0.4744 0.042 Uiso 1 1 calc R U
H68B H -0.0780 0.5985 0.5092 0.042 Uiso 1 1 calc R U
C69 C -0.1162(5) 0.7288(6) 0.4173(5) 0.034(2) Uani 1 1 d . .
H69A H -0.0810 0.7504 0.4607 0.041 Uiso 1 1 calc R U
H69B H -0.1452 0.7801 0.3931 0.041 Uiso 1 1 calc R U
C70 C -0.4572(5) 0.5931(6) 0.1575(5) 0.037(2) Uani 1 1 d . .
C71 C -0.4401(5) 0.6633(7) 0.2050(5) 0.036(2) Uani 1 1 d . .
C72 C -0.3972(5) 0.6306(7) 0.2689(5) 0.037(3) Uani 1 1 d . .
C73 C -0.3861(5) 0.5375(7) 0.2616(5) 0.035(2) Uani 1 1 d . .
C74 C -0.4235(5) 0.5162(6) 0.1934(5) 0.031(2) Uani 1 1 d . .
C75 C -0.5056(5) 0.5961(7) 0.0862(5) 0.046(3) Uani 1 1 d . .
H75A H -0.5509 0.5832 0.0805 0.068 Uiso 1 1 calc R U
H75B H -0.4932 0.5513 0.0623 0.068 Uiso 1 1 calc R U
H75C H -0.5050 0.6559 0.0686 0.068 Uiso 1 1 calc R U
C76 C -0.4674(6) 0.7573(7) 0.1879(7) 0.055(3) Uani 1 1 d . .
H76A H -0.5106 0.7609 0.1888 0.082 Uiso 1 1 calc R U
H76B H -0.4737 0.7728 0.1434 0.082 Uiso 1 1 calc R U
H76C H -0.4355 0.7992 0.2204 0.082 Uiso 1 1 calc R U
C77 C -0.3718(5) 0.6819(8) 0.3316(6) 0.052(3) Uani 1 1 d . .
H77A H -0.4095 0.6982 0.3400 0.078 Uiso 1 1 calc R U
H77B H -0.3492 0.7363 0.3279 0.078 Uiso 1 1 calc R U
H77C H -0.3397 0.6450 0.3683 0.078 Uiso 1 1 calc R U
C78 C -0.3471(5) 0.4722(7) 0.3160(6) 0.049(3) Uani 1 1 d . .
H78A H -0.3771 0.4243 0.3158 0.073 Uiso 1 1 calc R U
H78B H -0.3280 0.5032 0.3589 0.073 Uiso 1 1 calc R U
H78C H -0.3106 0.4465 0.3089 0.073 Uiso 1 1 calc R U
C79 C -0.4333(5) 0.4215(7) 0.1666(6) 0.044(3) Uani 1 1 d . .
H79A H -0.4694 0.3925 0.1725 0.065 Uiso 1 1 calc R U
H79B H -0.3914 0.3877 0.1907 0.065 Uiso 1 1 calc R U
H79C H -0.4454 0.4231 0.1192 0.065 Uiso 1 1 calc R U

loop_
_atom_site_aniso_label
_atom_site_aniso_U_11
_atom_site_aniso_U_22
_atom_site_aniso_U_33
_atom_site_aniso_U_23
_atom_site_aniso_U_13
_atom_site_aniso_U_12
Ti1 0.0271(9) 0.0187(8) 0.0385(10) 0.0004(7) 0.0244(8) 0.0014(7)
Ti2 0.0292(9) 0.0209(8) 0.0416(11) -0.0017(8) 0.0247(9) 0.0001(7)
Cl1 0.0323(13) 0.0195(11) 0.0499(15) 0.0001(10) 0.0272(12) -0.0006(10)
Cl2 0.0396(14) 0.0212(11) 0.0450(15) -0.0023(10) 0.0255(12) 0.0003(10)
N1 0.031(4) 0.011(3) 0.046(5) 0.001(3) 0.030(4) -0.001(3)
N2 0.034(4) 0.017(4) 0.039(5) -0.001(3) 0.028(4) 0.002(3)
N3 0.043(5) 0.016(4) 0.045(5) -0.001(3) 0.030(4) 0.002(3)
N4 0.028(4) 0.027(4) 0.035(5) 0.000(4) 0.026(4) 0.000(3)
C1 0.032(5) 0.020(5) 0.040(6) 0.004(4) 0.025(5) 0.002(4)
C2 0.033(5) 0.022(5) 0.048(6) 0.002(4) 0.032(5) 0.003(4)
C3 0.041(6) 0.020(5) 0.035(6) 0.003(4) 0.022(5) 0.004(4)
C4 0.048(7) 0.030(5) 0.047(7) -0.003(5) 0.028(6) 0.001(5)
C5 0.048(6) 0.020(5) 0.045(7) -0.003(4) 0.033(6) -0.001(4)
C6 0.042(6) 0.014(5) 0.058(8) 0.006(5) 0.035(6) 0.007(4)
C7 0.051(7) 0.035(6) 0.063(8) 0.007(5) 0.034(6) -0.004(5)
C8 0.090(9) 0.037(6) 0.068(8) -0.004(6) 0.069(8) -0.003(6)
C10 0.030(5) 0.018(4) 0.040(6) 0.001(4) 0.025(5) 0.003(4)
C11 0.051(7) 0.049(7) 0.045(7) 0.006(5) 0.032(6) 0.021(5)
C12 0.059(7) 0.052(7) 0.050(7) 0.004(6) 0.041(6) 0.026(6)
C13 0.075(8) 0.032(6) 0.099(10) 0.020(6) 0.080(8) 0.012(6)
C14 0.031(6) 0.022(5) 0.101(10) 0.001(5) 0.046(6) -0.003(4)
C15 0.026(5) 0.032(6) 0.076(8) -0.001(5) 0.031(6) 0.004(4)
C16 0.036(5) 0.020(5) 0.050(6) 0.007(4) 0.032(5) 0.006(4)
C17 0.026(5) 0.027(5) 0.050(6) -0.001(5) 0.026(5) 0.003(4)
C18 0.021(5) 0.029(5) 0.050(7) -0.005(5) 0.016(5) 0.005(4)
C19 0.030(5) 0.037(6) 0.041(6) -0.015(5) 0.017(5) 0.001(5)
C20 0.038(6) 0.021(5) 0.038(6) -0.002(4) 0.025(5) -0.003(4)
C21 0.049(6) 0.015(4) 0.038(6) -0.002(4) 0.026(5) 0.003(4)
C22 0.054(7) 0.029(5) 0.039(6) -0.007(5) 0.022(6) -0.002(5)
C23 0.049(6) 0.032(5) 0.030(6) -0.006(4) 0.014(5) -0.003(5)
C24 0.043(6) 0.020(5) 0.038(6) -0.001(4) 0.013(5) 0.009(4)
C25 0.038(6) 0.023(5) 0.043(6) -0.003(4) 0.023(5) 0.003(4)
C26 0.031(5) 0.025(5) 0.038(6) 0.008(4) 0.021(5) 0.000(4)
C27 0.030(5) 0.025(5) 0.053(7) -0.001(5) 0.020(5) 0.006(4)
C28 0.031(6) 0.039(6) 0.040(6) 0.003(5) 0.013(5) -0.001(5)
C29 0.036(6) 0.027(5) 0.045(7) 0.003(5) 0.010(5) -0.001(5)
C30 0.031(5) 0.033(5) 0.032(6) -0.011(4) 0.019(5) -0.004(4)
C31 0.035(6) 0.032(5) 0.032(6) 0.002(4) 0.021(5) 0.002(5)
C32 0.046(6) 0.032(5) 0.038(6) 0.005(5) 0.028(5) -0.003(5)
C33 0.034(6) 0.040(6) 0.044(6) -0.007(5) 0.031(5) -0.007(5)
C34 0.038(6) 0.040(6) 0.046(6) -0.014(5) 0.032(5) 0.003(5)
C35 0.051(7) 0.032(6) 0.063(8) -0.005(5) 0.040(6) 0.006(5)
C36 0.037(6) 0.041(6) 0.039(6) 0.002(5) 0.025(5) 0.004(5)
C37 0.068(8) 0.039(6) 0.047(7) 0.000(5) 0.035(6) -0.002(6)
C38 0.045(7) 0.065(8) 0.054(7) -0.011(6) 0.040(6) -0.018(6)
C39 0.046(7) 0.050(7) 0.080(9) -0.023(6) 0.033(7) 0.013(6)
C41 0.027(5) 0.028(5) 0.034(6) -0.003(4) 0.017(4) 0.000(4)
C42 0.027(5) 0.019(5) 0.052(7) 0.000(4) 0.028(5) -0.002(4)
C43 0.036(5) 0.015(4) 0.045(6) 0.007(4) 0.029(5) 0.000(4)
C44 0.030(5) 0.030(5) 0.056(7) -0.006(5) 0.031(5) 0.000(4)
C45 0.036(6) 0.024(5) 0.040(6) 0.004(4) 0.024(5) 0.003(4)
C46 0.037(6) 0.014(4) 0.042(6) 0.002(4) 0.027(5) 0.007(4)
C47 0.050(6) 0.020(5) 0.044(6) -0.005(4) 0.031(6) 0.003(4)
C48 0.053(7) 0.030(5) 0.057(7) -0.002(5) 0.040(6) -0.006(5)
C50 0.029(5) 0.023(5) 0.039(6) 0.005(4) 0.020(5) 0.002(4)
C51 0.038(6) 0.028(5) 0.060(7) 0.005(5) 0.031(6) -0.005(5)
C52 0.022(5) 0.046(6) 0.067(8) 0.022(6) 0.020(6) -0.008(5)
C53 0.047(7) 0.046(7) 0.072(9) 0.012(6) 0.046(7) 0.010(5)
C54 0.044(6) 0.041(6) 0.036(6) -0.003(5) 0.027(5) -0.003(5)
C55 0.024(5) 0.037(6) 0.045(6) -0.005(5) 0.014(5) 0.002(4)
C56 0.038(6) 0.019(5) 0.044(6) -0.005(4) 0.027(5) 0.002(4)
C57 0.038(6) 0.023(5) 0.045(6) -0.003(4) 0.022(5) -0.001(4)
C58 0.030(5) 0.033(5) 0.048(7) 0.006(5) 0.024(5) 0.007(4)
C59 0.049(7) 0.039(6) 0.067(8) 0.005(6) 0.029(6) -0.017(5)
C60 0.020(5) 0.021(4) 0.034(5) 0.003(4) 0.021(4) 0.000(4)
C61 0.027(5) 0.023(5) 0.036(6) 0.005(4) 0.024(5) 0.001(4)
C62 0.030(5) 0.024(5) 0.047(6) 0.001(4) 0.024(5) -0.007(4)
C63 0.027(5) 0.028(5) 0.048(6) 0.005(5) 0.019(5) -0.001(4)
C64 0.045(6) 0.018(5) 0.043(6) 0.002(4) 0.028(5) 0.000(4)
C65 0.038(6) 0.018(5) 0.042(6) 0.007(4) 0.025(5) 0.001(4)
C66 0.034(5) 0.019(5) 0.049(6) 0.001(4) 0.032(5) 0.001(4)
C67 0.037(6) 0.026(5) 0.039(6) -0.003(4) 0.025(5) -0.004(4)
C68 0.044(6) 0.027(5) 0.039(6) 0.002(4) 0.023(5) -0.008(5)
C69 0.038(6) 0.023(5) 0.047(6) -0.003(4) 0.022(5) -0.007(4)
C70 0.033(6) 0.032(6) 0.052(7) -0.003(5) 0.026(5) 0.000(4)
C71 0.025(5) 0.039(6) 0.060(7) -0.007(5) 0.032(5) -0.001(5)
C72 0.033(6) 0.045(6) 0.051(7) -0.007(5) 0.034(6) -0.008(5)
C73 0.023(5) 0.035(6) 0.060(7) 0.003(5) 0.030(5) -0.003(4)
C74 0.028(5) 0.029(5) 0.049(7) 0.000(5) 0.028(5) -0.007(4)
C75 0.036(6) 0.043(6) 0.054(8) -0.007(5) 0.017(6) 0.002(5)
C76 0.041(7) 0.041(6) 0.084(9) -0.008(6) 0.031(7) 0.009(5)
C77 0.040(6) 0.067(8) 0.069(8) -0.022(7) 0.042(6) -0.016(6)
C78 0.045(6) 0.043(6) 0.066(8) 0.001(6) 0.032(6) -0.012(5)
C79 0.039(6) 0.035(6) 0.068(8) -0.008(5) 0.034(6) -0.014(5)

loop_
_atom_type_symbol
_atom_type_description
_atom_type_scat_dispersion_real
_atom_type_scat_dispersion_imag
_atom_type_scat_source
C C 0.0033 0.0016 'International Tables Vol C Tables 4.2.6.8 and 6.1.1.4'
H H 0.0000 0.0000 'International Tables Vol C Tables 4.2.6.8 and 6.1.1.4'
N N 0.0061 0.0033 'International Tables Vol C Tables 4.2.6.8 and 6.1.1.4'
Cl Cl 0.1484 0.1585 'International Tables Vol C Tables 4.2.6.8 and 6.1.1.4'
Ti Ti 0.2776 0.4457 'International Tables Vol C Tables 4.2.6.8 and 6.1.1.4'

loop_
_geom_angle_atom_site_label_1
_geom_angle_atom_site_label_2
_geom_angle_atom_site_label_3
_geom_angle
N1 Ti1 C1 40.7(3)
N1 Ti1 N2 94.8(3)
C1 Ti1 N2 79.7(3)
N1 Ti1 C31 96.4(3)
C1 Ti1 C31 87.7(3)
N2 Ti1 C31 145.3(3)
N1 Ti1 C30 110.4(3)
C1 Ti1 C30 80.8(3)
N2 Ti1 C30 110.8(3)
C31 Ti1 C30 34.7(3)
N1 Ti1 C32 116.1(3)
C1 Ti1 C32 121.3(4)
N2 Ti1 C32 148.9(3)
C31 Ti1 C32 34.4(3)
C30 Ti1 C32 57.1(3)
N1 Ti1 Cl1 92.5(2)
C1 Ti1 Cl1 131.0(2)
N2 Ti1 Cl1 94.61(19)
C31 Ti1 Cl1 117.5(2)
C30 Ti1 Cl1 143.4(2)
C32 Ti1 Cl1 87.5(2)
N1 Ti1 C34 144.3(3)
C1 Ti1 C34 108.6(3)
N2 Ti1 C34 96.1(3)
C31 Ti1 C34 57.5(3)
C30 Ti1 C34 34.3(3)
C32 Ti1 C34 57.1(3)
Cl1 Ti1 C34 120.3(3)
N1 Ti1 C33 150.2(4)
C1 Ti1 C33 137.4(3)
N2 Ti1 C33 114.6(3)
C31 Ti1 C33 57.0(3)
C30 Ti1 C33 56.6(3)
C32 Ti1 C33 34.3(3)
Cl1 Ti1 C33 89.3(2)
C34 Ti1 C33 34.1(3)
N3 Ti2 C41 39.8(3)
N3 Ti2 N4 93.0(3)
C41 Ti2 N4 80.1(3)
N3 Ti2 C70 99.3(4)
C41 Ti2 C70 88.6(3)
N4 Ti2 C70 145.1(3)
N3 Ti2 C74 112.4(3)
C41 Ti2 C74 82.0(3)
N4 Ti2 C74 110.7(3)
C70 Ti2 C74 34.6(3)
N3 Ti2 C71 119.8(4)
C41 Ti2 C71 122.7(4)
N4 Ti2 C71 147.1(3)
C70 Ti2 C71 34.7(3)
C74 Ti2 C71 56.7(3)
N3 Ti2 Cl2 92.1(2)
C41 Ti2 Cl2 130.4(3)
N4 Ti2 Cl2 94.6(2)
C70 Ti2 Cl2 117.3(2)
C74 Ti2 Cl2 142.9(2)
C71 Ti2 Cl2 87.3(2)
N3 Ti2 C73 145.9(3)
C41 Ti2 C73 109.6(4)
N4 Ti2 C73 95.2(3)
C70 Ti2 C73 57.5(3)
C74 Ti2 C73 34.3(3)
C71 Ti2 C73 56.5(3)
Cl2 Ti2 C73 120.1(3)
N3 Ti2 C72 153.5(4)
C41 Ti2 C72 138.7(3)
N4 Ti2 C72 113.4(3)
C70 Ti2 C72 57.4(4)
C74 Ti2 C72 56.7(3)
C71 Ti2 C72 33.7(3)
Cl2 Ti2 C72 88.8(2)
C73 Ti2 C72 34.2(3)
C1 N1 C10 128.0(7)
C1 N1 Ti1 79.5(5)
C10 N1 Ti1 152.0(5)
C3 N2 C20 121.9(8)
C3 N2 Ti1 110.3(6)
C20 N2 Ti1 126.4(5)
C41 N3 C50 129.3(7)
C41 N3 Ti2 79.4(5)
C50 N3 Ti2 151.3(6)
C43 N4 C60 121.3(7)
C43 N4 Ti2 110.4(6)
C60 N4 Ti2 126.3(5)
N1 C1 C2 123.6(8)
N1 C1 Ti1 59.8(4)
C2 C1 Ti1 111.3(6)
N1 C1 H1A 116.2
C2 C1 H1A 116.2
Ti1 C1 H1A 116.2
C3 C2 C1 112.9(7)
C3 C2 C6 104.5(8)
C1 C2 C6 122.2(8)
C3 C2 H2A 105.3
C1 C2 H2A 105.3
C6 C2 H2A 105.3
N2 C3 C2 120.7(8)
N2 C3 C4 131.1(9)
C2 C3 C4 108.0(8)
C5 C4 C3 102.3(8)
C5 C4 H4A 111.3
C3 C4 H4A 111.3
C5 C4 H4B 111.3
C3 C4 H4B 111.3
H4A C4 H4B 109.2
C6 C5 C8 127.8(10)
C6 C5 C4 112.5(8)
C8 C5 C4 119.6(10)
C5 C6 C7 127.3(9)
C5 C6 C2 110.4(9)
C7 C6 C2 122.1(9)
C6 C7 H7A 109.5
C6 C7 H7B 109.5
H7A C7 H7B 109.5
C6 C7 H7C 109.5
H7A C7 H7C 109.5
H7B C7 H7C 109.5
C5 C8 H8A 109.5
C5 C8 H8B 109.5
H8A C8 H8B 109.5
C5 C8 H8C 109.5
H8A C8 H8C 109.5
H8B C8 H8C 109.5
N1 C10 C16 108.8(7)
N1 C10 C15 112.4(7)
C16 C10 C15 109.0(8)
N1 C10 C11 108.2(7)
C16 C10 C11 109.2(8)
C15 C10 C11 109.2(8)
C10 C11 C12 109.2(8)
C10 C11 H11A 109.8
C12 C11 H11A 109.8
C10 C11 H11B 109.8
C12 C11 H11B 109.8
H11A C11 H11B 108.3
C19 C12 C13 110.3(9)
C19 C12 C11 109.5(9)
C13 C12 C11 108.5(9)
C19 C12 H12A 109.5
C13 C12 H12A 109.5
C11 C12 H12A 109.5
C12 C13 C14 109.7(8)
C12 C13 H13A 109.7
C14 C13 H13A 109.7
C12 C13 H13B 109.7
C14 C13 H13B 109.7
H13A C13 H13B 108.2
C13 C14 C15 109.6(9)
C13 C14 C18 109.6(8)
C15 C14 C18 108.6(8)
C13 C14 H14A 109.7
C15 C14 H14A 109.7
C18 C14 H14A 109.7
C10 C15 C14 110.6(8)
C10 C15 H15A 109.5
C14 C15 H15A 109.5
C10 C15 H15B 109.5
C14 C15 H15B 109.5
H15A C15 H15B 108.1
C10 C16 C17 110.5(7)
C10 C16 H16A 109.6
C17 C16 H16A 109.6
C10 C16 H16B 109.6
C17 C16 H16B 109.6
H16A C16 H16B 108.1
C18 C17 C19 110.6(8)
C18 C17 C16 109.2(7)
C19 C17 C16 107.7(8)
C18 C17 H17A 109.8
C19 C17 H17A 109.8
C16 C17 H17A 109.8
C17 C18 C14 109.7(8)
C17 C18 H18A 109.7
C14 C18 H18A 109.7
C17 C18 H18B 109.7
C14 C18 H18B 109.7
H18A C18 H18B 108.2
C12 C19 C17 109.8(8)
C12 C19 H19A 109.7
C17 C19 H19A 109.7
C12 C19 H19B 109.7
C17 C19 H19B 109.7
H19A C19 H19B 108.2
N2 C20 C25 113.3(7)
N2 C20 C26 106.9(7)
C25 C20 C26 107.1(8)
N2 C20 C21 110.5(7)
C25 C20 C21 110.6(8)
C26 C20 C21 108.2(7)
C22 C21 C20 108.7(8)
C22 C21 H21A 110.0
C20 C21 H21A 110.0
C22 C21 H21B 110.0
C20 C21 H21B 110.0
H21A C21 H21B 108.3
C29 C22 C23 109.6(9)
C29 C22 C21 110.2(8)
C23 C22 C21 109.9(8)
C29 C22 H22A 109.1
C23 C22 H22A 109.1
C21 C22 H22A 109.1
C24 C23 C22 109.7(8)
C24 C23 H23A 109.7
C22 C23 H23A 109.7
C24 C23 H23B 109.7
C22 C23 H23B 109.7
H23A C23 H23B 108.2
C25 C24 C28 110.5(8)
C25 C24 C23 110.2(8)
C28 C24 C23 107.0(8)
C25 C24 H24A 109.7
C28 C24 H24A 109.7
C23 C24 H24A 109.7
C24 C25 C20 111.0(8)
C24 C25 H25A 109.4
C20 C25 H25A 109.4
C24 C25 H25B 109.4
C20 C25 H25B 109.4
H25A C25 H25B 108.0
C27 C26 C20 110.9(8)
C27 C26 H26A 109.5
C20 C26 H26A 109.5
C27 C26 H26B 109.5
C20 C26 H26B 109.5
H26A C26 H26B 108.0
C26 C27 C28 110.2(8)
C26 C27 C29 109.7(8)
C28 C27 C29 108.5(8)
C26 C27 H27A 109.5
C28 C27 H27A 109.5
C29 C27 H27A 109.5
C27 C28 C24 109.7(8)
C27 C28 H28A 109.7
C24 C28 H28A 109.7
C27 C28 H28B 109.7
C24 C28 H28B 109.7
H28A C28 H28B 108.2
C22 C29 C27 108.8(8)
C22 C29 H29A 109.9
C27 C29 H29A 109.9
C22 C29 H29B 109.9
C27 C29 H29B 109.9
H29A C29 H29B 108.3
C34 C30 C31 109.0(8)
C34 C30 C35 124.8(9)
C31 C30 C35 125.3(9)
C34 C30 Ti1 74.4(5)
C31 C30 Ti1 72.5(5)
C35 C30 Ti1 127.9(7)
C32 C31 C30 107.5(8)
C32 C31 C36 125.9(9)
C30 C31 C36 126.4(9)
C32 C31 Ti1 73.6(6)
C30 C31 Ti1 72.8(5)
C36 C31 Ti1 123.1(6)
C31 C32 C33 108.3(8)
C31 C32 C37 127.3(10)
C33 C32 C37 124.2(9)
C31 C32 Ti1 72.0(5)
C33 C32 Ti1 74.4(5)
C37 C32 Ti1 123.2(7)
C34 C33 C32 107.9(8)
C34 C33 C38 126.5(10)
C32 C33 C38 125.5(9)
C34 C33 Ti1 72.3(5)
C32 C33 Ti1 71.3(5)
C38 C33 Ti1 123.9(7)
C30 C34 C33 107.3(9)
C30 C34 C39 124.6(9)
C33 C34 C39 127.7(9)
C30 C34 Ti1 71.3(5)
C33 C34 Ti1 73.6(5)
C39 C34 Ti1 125.8(7)
C30 C35 H35A 109.5
C30 C35 H35B 109.5
H35A C35 H35B 109.5
C30 C35 H35C 109.5
H35A C35 H35C 109.5
H35B C35 H35C 109.5
C31 C36 H36A 109.5
C31 C36 H36B 109.5
H36A C36 H36B 109.5
C31 C36 H36C 109.5
H36A C36 H36C 109.5
H36B C36 H36C 109.5
C32 C37 H37A 109.5
C32 C37 H37B 109.5
H37A C37 H37B 109.5
C32 C37 H37C 109.5
H37A C37 H37C 109.5
H37B C37 H37C 109.5
C33 C38 H38A 109.5
C33 C38 H38B 109.5
H38A C38 H38B 109.5
C33 C38 H38C 109.5
H38A C38 H38C 109.5
H38B C38 H38C 109.5
C34 C39 H39A 109.5
C34 C39 H39B 109.5
H39A C39 H39B 109.5
C34 C39 H39C 109.5
H39A C39 H39C 109.5
H39B C39 H39C 109.5
N3 C41 C42 123.1(8)
N3 C41 Ti2 60.8(5)
C42 C41 Ti2 110.3(6)
N3 C41 H41A 116.5
C42 C41 H41A 116.5
Ti2 C41 H41A 116.5
C43 C42 C41 112.7(7)
C43 C42 C46 104.2(7)
C41 C42 C46 120.2(8)
C43 C42 H42A 106.3
C41 C42 H42A 106.3
C46 C42 H42A 106.3
N4 C43 C42 119.9(8)
N4 C43 C44 133.4(9)
C42 C43 C44 106.6(7)
C45 C44 C43 104.3(8)
C45 C44 H44A 110.9
C43 C44 H44A 110.9
C45 C44 H44B 110.9
C43 C44 H44B 110.9
H44A C44 H44B 108.9
C46 C45 C44 113.5(8)
C46 C45 C48 126.8(9)
C44 C45 C48 119.6(8)
C45 C46 C47 129.2(8)
C45 C46 C42 109.1(8)
C47 C46 C42 121.2(8)
C46 C47 H47A 109.5
C46 C47 H47B 109.5
H47A C47 H47B 109.5
C46 C47 H47C 109.5
H47A C47 H47C 109.5
H47B C47 H47C 109.5
C45 C48 H48A 109.5
C45 C48 H48B 109.5
H48A C48 H48B 109.5
C45 C48 H48C 109.5
H48A C48 H48C 109.5
H48B C48 H48C 109.5
N3 C50 C55 110.7(7)
N3 C50 C56 109.7(7)
C55 C50 C56 108.2(8)
N3 C50 C51 107.8(7)
C55 C50 C51 110.0(8)
C56 C50 C51 110.5(8)
C50 C51 C52 108.2(8)
C50 C51 H51A 110.1
C52 C51 H51A 110.1
C50 C51 H51B 110.1
C52 C51 H51B 110.1
H51A C51 H51B 108.4
C53 C52 C59 111.7(9)
C53 C52 C51 110.3(9)
C59 C52 C51 108.7(9)
C53 C52 H52A 108.7
C59 C52 H52A 108.7
C51 C52 H52A 108.7
C52 C53 C54 109.1(8)
C52 C53 H53A 109.9
C54 C53 H53A 109.9
C52 C53 H53B 109.9
C54 C53 H53B 109.9
H53A C53 H53B 108.3
C58 C54 C55 109.9(8)
C58 C54 C53 108.7(8)
C55 C54 C53 108.4(8)
C58 C54 H54A 110.0
C55 C54 H54A 110.0
C53 C54 H54A 110.0
C50 C55 C54 110.3(8)
C50 C55 H55A 109.6
C54 C55 H55A 109.6
C50 C55 H55B 109.6
C54 C55 H55B 109.6
H55A C55 H55B 108.1
C50 C56 C57 109.2(7)
C50 C56 H56A 109.8
C57 C56 H56A 109.8
C50 C56 H56B 109.8
C57 C56 H56B 109.8
H56A C56 H56B 108.3
C58 C57 C59 109.5(8)
C58 C57 C56 109.3(8)
C59 C57 C56 108.8(8)
C58 C57 H57A 109.7
C59 C57 H57A 109.7
C56 C57 H57A 109.7
C57 C58 C54 110.4(8)
C57 C58 H58A 109.6
C54 C58 H58A 109.6
C57 C58 H58B 109.6
C54 C58 H58B 109.6
H58A C58 H58B 108.1
C57 C59 C52 109.2(8)
C57 C59 H59A 109.8
C52 C59 H59A 109.8
C57 C59 H59B 109.8
C52 C59 H59B 109.8
H59A C59 H59B 108.3
N4 C60 C65 113.0(7)
N4 C60 C61 111.3(7)
C65 C60 C61 110.3(7)
N4 C60 C66 109.1(7)
C65 C60 C66 106.3(7)
C61 C60 C66 106.5(7)
C62 C61 C60 109.6(7)
C62 C61 H61A 109.7
C60 C61 H61A 109.7
C62 C61 H61B 109.7
C60 C61 H61B 109.7
H61A C61 H61B 108.2
C61 C62 C63 111.4(8)
C61 C62 C69 109.4(7)
C63 C62 C69 110.2(8)
C61 C62 H62A 108.6
C63 C62 H62A 108.6
C69 C62 H62A 108.6
C62 C63 C64 109.2(7)
C62 C63 H63A 109.8
C64 C63 H63A 109.8
C62 C63 H63B 109.8
C64 C63 H63B 109.8
H63A C63 H63B 108.3
C65 C64 C68 110.6(8)
C65 C64 C63 108.8(8)
C68 C64 C63 108.2(7)
C65 C64 H64A 109.7
C68 C64 H64A 109.7
C63 C64 H64A 109.7
C64 C65 C60 111.6(7)
C64 C65 H65A 109.3
C60 C65 H65A 109.3
C64 C65 H65B 109.3
C60 C65 H65B 109.3
H65A C65 H65B 108.0
C67 C66 C60 112.0(7)
C67 C66 H66A 109.2
C60 C66 H66A 109.2
C67 C66 H66B 109.2
C60 C66 H66B 109.2
H66A C66 H66B 107.9
C66 C67 C68 110.3(8)
C66 C67 C69 109.0(8)
C68 C67 C69 110.3(8)
C66 C67 H67A 109.1
C68 C67 H67A 109.1
C69 C67 H67A 109.1
C67 C68 C64 108.7(8)
C67 C68 H68A 110.0
C64 C68 H68A 110.0
C67 C68 H68B 110.0
C64 C68 H68B 110.0
H68A C68 H68B 108.3
C67 C69 C62 107.9(7)
C67 C69 H69A 110.1
C62 C69 H69A 110.1
C67 C69 H69B 110.1
C62 C69 H69B 110.1
H69A C69 H69B 108.4
C74 C70 C71 106.1(9)
C74 C70 C75 125.8(9)
C71 C70 C75 127.8(9)
C74 C70 Ti2 72.8(5)
C71 C70 Ti2 73.5(5)
C75 C70 Ti2 123.4(7)
C72 C71 C70 110.0(9)
C72 C71 C76 126.2(10)
C70 C71 C76 123.7(10)
C72 C71 Ti2 75.5(5)
C70 C71 Ti2 71.7(5)
C76 C71 Ti2 121.5(7)
C71 C72 C73 106.8(9)
C71 C72 C77 126.1(10)
C73 C72 C77 127.1(10)
C71 C72 Ti2 70.8(5)
C73 C72 Ti2 71.7(5)
C77 C72 Ti2 125.0(6)
C74 C73 C72 107.3(9)
C74 C73 C78 125.5(9)
C72 C73 C78 126.9(10)
C74 C73 Ti2 70.8(5)
C72 C73 Ti2 74.1(5)
C78 C73 Ti2 124.4(6)
C70 C74 C73 109.8(9)
C70 C74 C79 126.1(10)
C73 C74 C79 123.5(9)
C70 C74 Ti2 72.7(5)
C73 C74 Ti2 74.9(5)
C79 C74 Ti2 126.1(6)
C70 C75 H75A 109.5
C70 C75 H75B 109.5
H75A C75 H75B 109.5
C70 C75 H75C 109.5
H75A C75 H75C 109.5
H75B C75 H75C 109.5
C71 C76 H76A 109.5
C71 C76 H76B 109.5
H76A C76 H76B 109.5
C71 C76 H76C 109.5
H76A C76 H76C 109.5
H76B C76 H76C 109.5
C72 C77 H77A 109.5
C72 C77 H77B 109.5
H77A C77 H77B 109.5
C72 C77 H77C 109.5
H77A C77 H77C 109.5
H77B C77 H77C 109.5
C73 C78 H78A 109.5
C73 C78 H78B 109.5
H78A C78 H78B 109.5
C73 C78 H78C 109.5
H78A C78 H78C 109.5
H78B C78 H78C 109.5
C74 C79 H79A 109.5
C74 C79 H79B 109.5
H79A C79 H79B 109.5
C74 C79 H79C 109.5
H79A C79 H79C 109.5
H79B C79 H79C 109.5

loop_
_geom_bond_atom_site_label_1
_geom_bond_atom_site_label_2
_geom_bond_distance
Ti1 N1 1.862(7)
Ti1 C1 2.119(9)
Ti1 N2 2.250(8)
Ti1 C31 2.374(10)
Ti1 C30 2.377(9)
Ti1 C32 2.395(10)
Ti1 Cl1 2.411(3)
Ti1 C34 2.418(9)
Ti1 C33 2.435(9)
Ti2 N3 1.880(8)
Ti2 C41 2.117(9)
Ti2 N4 2.274(7)
Ti2 C70 2.371(10)
Ti2 C74 2.372(9)
Ti2 C71 2.395(9)
Ti2 Cl2 2.412(3)
Ti2 C73 2.425(9)
Ti2 C72 2.455(9)
N1 C1 1.407(11)
N1 C10 1.481(11)
N2 C3 1.302(11)
N2 C20 1.521(12)
N3 C41 1.380(11)
N3 C50 1.486(11)
N4 C43 1.290(11)
N4 C60 1.480(11)
C1 C2 1.505(12)
C1 H1A 1.0000
C2 C3 1.476(13)
C2 C6 1.518(12)
C2 H2A 1.0000
C3 C4 1.521(14)
C4 C5 1.511(14)
C4 H4A 0.9900
C4 H4B 0.9900
C5 C6 1.317(14)
C5 C8 1.508(13)
C6 C7 1.499(14)
C7 H7A 0.9800
C7 H7B 0.9800
C7 H7C 0.9800
C8 H8A 0.9800
C8 H8B 0.9800
C8 H8C 0.9800
C10 C16 1.513(12)
C10 C15 1.516(13)
C10 C11 1.539(13)
C11 C12 1.552(13)
C11 H11A 0.9900
C11 H11B 0.9900
C12 C19 1.520(15)
C12 C13 1.523(17)
C12 H12A 1.0000
C13 C14 1.529(16)
C13 H13A 0.9900
C13 H13B 0.9900
C14 C15 1.530(13)
C14 C18 1.535(14)
C14 H14A 1.0000
C15 H15A 0.9900
C15 H15B 0.9900
C16 C17 1.554(12)
C16 H16A 0.9900
C16 H16B 0.9900
C17 C18 1.511(13)
C17 C19 1.531(13)
C17 H17A 1.0000
C18 H18A 0.9900
C18 H18B 0.9900
C19 H19A 0.9900
C19 H19B 0.9900
C20 C25 1.526(13)
C20 C26 1.541(12)
C20 C21 1.553(12)
C21 C22 1.545(14)
C21 H21A 0.9900
C21 H21B 0.9900
C22 C29 1.516(15)
C22 C23 1.537(14)
C22 H22A 1.0000
C23 C24 1.532(13)
C23 H23A 0.9900
C23 H23B 0.9900
C24 C25 1.518(13)
C24 C28 1.526(14)
C24 H24A 1.0000
C25 H25A 0.9900
C25 H25B 0.9900
C26 C27 1.524(13)
C26 H26A 0.9900
C26 H26B 0.9900
C27 C28 1.525(13)
C27 C29 1.534(14)
C27 H27A 1.0000
C28 H28A 0.9900
C28 H28B 0.9900
C29 H29A 0.9900
C29 H29B 0.9900
C30 C34 1.414(13)
C30 C31 1.418(13)
C30 C35 1.506(13)
C31 C32 1.409(13)
C31 C36 1.484(13)
C32 C33 1.424(14)
C32 C37 1.493(14)
C33 C34 1.422(14)
C33 C38 1.507(13)
C34 C39 1.497(14)
C35 H35A 0.9800
C35 H35B 0.9800
C35 H35C 0.9800
C36 H36A 0.9800
C36 H36B 0.9800
C36 H36C 0.9800
C37 H37A 0.9800
C37 H37B 0.9800
C37 H37C 0.9800
C38 H38A 0.9800
C38 H38B 0.9800
C38 H38C 0.9800
C39 H39A 0.9800
C39 H39B 0.9800
C39 H39C 0.9800
C41 C42 1.526(12)
C41 H41A 1.0000
C42 C43 1.504(13)
C42 C46 1.548(12)
C42 H42A 1.0000
C43 C44 1.513(12)
C44 C45 1.478(13)
C44 H44A 0.9900
C44 H44B 0.9900
C45 C46 1.317(13)
C45 C48 1.528(13)
C46 C47 1.480(13)
C47 H47A 0.9800
C47 H47B 0.9800
C47 H47C 0.9800
C48 H48A 0.9800
C48 H48B 0.9800
C48 H48C 0.9800
C50 C55 1.517(13)
C50 C56 1.525(12)
C50 C51 1.530(13)
C51 C52 1.535(14)
C51 H51A 0.9900
C51 H51B 0.9900
C52 C53 1.495(16)
C52 C59 1.524(16)
C52 H52A 1.0000
C53 C54 1.547(14)
C53 H53A 0.9900
C53 H53B 0.9900
C54 C58 1.515(13)
C54 C55 1.529(13)
C54 H54A 1.0000
C55 H55A 0.9900
C55 H55B 0.9900
C56 C57 1.549(13)
C56 H56A 0.9900
C56 H56B 0.9900
C57 C58 1.514(13)
C57 C59 1.523(14)
C57 H57A 1.0000
C58 H58A 0.9900
C58 H58B 0.9900
C59 H59A 0.9900
C59 H59B 0.9900
C60 C65 1.537(12)
C60 C61 1.550(11)
C60 C66 1.554(12)
C61 C62 1.513(13)
C61 H61A 0.9900
C61 H61B 0.9900
C62 C63 1.515(13)
C62 C69 1.544(13)
C62 H62A 1.0000
C63 C64 1.558(12)
C63 H63A 0.9900
C63 H63B 0.9900
C64 C65 1.509(13)
C64 C68 1.542(13)
C64 H64A 1.0000
C65 H65A 0.9900
C65 H65B 0.9900
C66 C67 1.509(13)
C66 H66A 0.9900
C66 H66B 0.9900
C67 C68 1.520(13)
C67 C69 1.532(12)
C67 H67A 1.0000
C68 H68A 0.9900
C68 H68B 0.9900
C69 H69A 0.9900
C69 H69B 0.9900
C70 C74 1.409(13)
C70 C71 1.423(14)
C70 C75 1.473(15)
C71 C72 1.407(15)
C71 C76 1.508(15)
C72 C73 1.436(14)
C72 C77 1.477(14)
C73 C74 1.413(14)
C73 C78 1.497(14)
C74 C79 1.514(13)
C75 H75A 0.9800
C75 H75B 0.9800
C75 H75C 0.9800
C76 H76A 0.9800
C76 H76B 0.9800
C76 H76C 0.9800
C77 H77A 0.9800
C77 H77B 0.9800
C77 H77C 0.9800
C78 H78A 0.9800
C78 H78B 0.9800
C78 H78C 0.9800
C79 H79A 0.9800
C79 H79B 0.9800
C79 H79C 0.9800
